data_1552120
loop_
_publ_author_name
'Garc\'ia, Luc\'ia'
'Dinoi, Chiara'
'Mahon, Mary F.'
'Laurent, Maron'
'Hill, Michael'

_publ_section_title
;
 Magnesium hydride alkene insertion and catalytic hydrosilylation&#x00A0;
;
_journal_name_full 'Chemical Science'
_journal_paper_doi 10.1039/C9SC02056J
_journal_year 2019
_chemical_formula_moiety 'C35 H52 Mg N2'
_chemical_formula_sum 'C35 H52 Mg N2'
_chemical_formula_weight 525.09
_space_group_crystal_system monoclinic
_space_group_IT_number 14
_space_group_name_Hall '-P 2ybc'
_space_group_name_H-M_alt 'P 1 21/c 1'
_symmetry_space_group_name_Hall '-P 2ybc'
_symmetry_space_group_name_H-M 'P 1 21/c 1'
_atom_sites_solution_hydrogens geom
_atom_sites_solution_primary iterative
_audit_creation_date 2019-01-15
_audit_creation_method
;
Olex2 1.2
(compiled 2018.05.29 svn.r3508 for OlexSys, GUI svn.r5506)
;
_audit_update_record
;
2019-04-25 deposited with the CCDC.    2019-07-22 downloaded from the CCDC.
;
_cell_angle_alpha 90
_cell_angle_beta 103.4030(10)
_cell_angle_gamma 90
_cell_formula_units_Z 8
_cell_length_a 19.0530(3)
_cell_length_b 20.7671(2)
_cell_length_c 17.0951(2)
_cell_measurement_reflns_used 12840
_cell_measurement_temperature 150.00(10)
_cell_measurement_theta_max 73.3050
_cell_measurement_theta_min 3.7710
_cell_volume 6579.88(15)
_computing_cell_refinement 'CrysAlisPro 1.171.39.46 (Rigaku OD, 2018)'
_computing_data_collection 'CrysAlisPro 1.171.39.46 (Rigaku OD, 2018)'
_computing_data_reduction 'CrysAlisPro 1.171.39.46 (Rigaku OD, 2018)'
_computing_molecular_graphics 'Olex2 (Dolomanov et al., 2009)'
_computing_publication_material 'Olex2 (Dolomanov et al., 2009)'
_computing_structure_refinement 'ShelXL (Sheldrick, 2015)'
_computing_structure_solution 'olex2.solve (Bourhis et al., 2015)'
_diffrn_ambient_environment N~2~
_diffrn_ambient_temperature 150.00(10)
_diffrn_detector 'CCD plate'
_diffrn_detector_area_resol_mean 8.1150
_diffrn_detector_type EosS2
_diffrn_measured_fraction_theta_full 1.000
_diffrn_measured_fraction_theta_max 0.990
_diffrn_measurement_device 'four-circle diffractometer'
_diffrn_measurement_device_type 'SuperNova, Dual, Cu at home/near, EosS2'
_diffrn_measurement_method '\w scans'
_diffrn_radiation_monochromator mirror
_diffrn_radiation_probe x-ray
_diffrn_radiation_type CuK\a
_diffrn_radiation_wavelength 1.54184
_diffrn_reflns_av_R_equivalents 0.0391
_diffrn_reflns_av_unetI/netI 0.0405
_diffrn_reflns_Laue_measured_fraction_full 1.000
_diffrn_reflns_Laue_measured_fraction_max 0.990
_diffrn_reflns_limit_h_max 23
_diffrn_reflns_limit_h_min -18
_diffrn_reflns_limit_k_max 25
_diffrn_reflns_limit_k_min -21
_diffrn_reflns_limit_l_max 19
_diffrn_reflns_limit_l_min -21
_diffrn_reflns_number 51062
_diffrn_reflns_point_group_measured_fraction_full 1.000
_diffrn_reflns_point_group_measured_fraction_max 0.990
_diffrn_reflns_theta_full 67.684
_diffrn_reflns_theta_max 73.476
_diffrn_reflns_theta_min 3.196
_diffrn_source 'micro-focus sealed X-ray tube'
_diffrn_source_type 'SuperNova (Cu) X-ray Source'
_exptl_absorpt_coefficient_mu 0.625
_exptl_absorpt_correction_T_max 1.00000
_exptl_absorpt_correction_T_min 0.92749
_exptl_absorpt_correction_type multi-scan
_exptl_absorpt_process_details
;
CrysAlisPro 1.171.39.46 (Rigaku Oxford Diffraction, 2018)
Empirical absorption correction using spherical harmonics,
 implemented in SCALE3 ABSPACK scaling algorithm.
;
_exptl_crystal_colour colourless
_exptl_crystal_colour_primary colourless
_exptl_crystal_density_diffrn 1.060
_exptl_crystal_description block
_exptl_crystal_F_000 2304
_exptl_crystal_size_max 0.203
_exptl_crystal_size_mid 0.136
_exptl_crystal_size_min 0.061
_refine_diff_density_max 0.423
_refine_diff_density_min -0.411
_refine_diff_density_rms 0.040
_refine_ls_extinction_method none
_refine_ls_goodness_of_fit_ref 1.043
_refine_ls_hydrogen_treatment constr
_refine_ls_matrix_type full
_refine_ls_number_parameters 749
_refine_ls_number_reflns 13116
_refine_ls_number_restraints 23
_refine_ls_restrained_S_all 1.047
_refine_ls_R_factor_all 0.0760
_refine_ls_R_factor_gt 0.0511
_refine_ls_shift/su_max 0.001
_refine_ls_shift/su_mean 0.000
_refine_ls_structure_factor_coef Fsqd
_refine_ls_weighting_details 'w=1/[\s^2^(Fo^2^)+(0.0696P)^2^+0.6241P] where P=(Fo^2^+2Fc^2^)/3'
_refine_ls_weighting_scheme calc
_refine_ls_wR_factor_gt 0.1390
_refine_ls_wR_factor_ref 0.1563
_reflns_Friedel_coverage 0.000
_reflns_number_gt 9119
_reflns_number_total 13116
_reflns_threshold_expression 'I > 2\s(I)'
_cod_data_source_file c9sc02056j2.cif
_cod_data_source_block s19msh4-Compound-12
_cod_database_code 1552120
_shelxl_version_number 2014-3
_chemical_oxdiff_usercomment 'colorless crystal'
_shelx_space_group_comment
;
The symmetry employed for this shelxl refinement is uniquely defined
by the following loop, which should always be used as a source of
symmetry information in preference to the above space-group names.
They are only intended as comments.
;
_olex2_refinement_description
;
1. Fixed Uiso
 At 1.2 times of:
  All C(H) groups, All C(H,H) groups, All C(H,H,H,H) groups
 At 1.5 times of:
  All C(H,H,H) groups
2. Restrained distances
 C31-C30 \\sim C31A-C30
 with sigma of 0.005
 C32A-C31A \\sim C32-C31
 with sigma of 0.005
 C33-C32 \\sim C33-C32A
 with sigma of 0.005
 Mg2-C65 \\sim Mg2-C65A
 with sigma of 0.005
 C66-C65 \\sim C66A-C65A
 with sigma of 0.005
 C70-C66 \\sim C70A-C66A
 with sigma of 0.005
 C16A-C15 \\sim C16-C15 \\sim C17-C15
 with sigma of 0.005
 C70-C69 \\sim C70A-C69
 with sigma of 0.005
 C70A-C66A \\sim C70-C66
 with sigma of 0.005
 C66A-C65A \\sim C66-C65
 with sigma of 0.005
 C67-C66A \\sim C67-C66
 with sigma of 0.005
3. Uiso/Uaniso restraints and constraints
C16A \\sim C16: within 2A with sigma of 0.02 and sigma for terminal atoms of
0.01
C31 \\sim C31A: within 2A with sigma of 0.02 and sigma for terminal atoms of
0.01
Uanis(C32A) = Uanis(C32)
Uanis(C66A) = Uanis(C66)
4. Others
 Sof(H30C)=Sof(H30D)=Sof(H33C)=Sof(H33D)=Sof(H35C)=Sof(H35D)=1-FVAR(1)
 Sof(H30A)=Sof(H30B)=Sof(H33A)=Sof(H33B)=Sof(H35A)=Sof(H35B)=FVAR(1)
 Fixed Sof: H15(0.6) H15A(0.4) C16(0.6) H16A(0.6) H16B(0.6) H16C(0.6) C31(0.9)
 H31(0.9) C32(0.9) H32A(0.9) H32B(0.9) C16A(0.4) H16D(0.4) H16E(0.4) H16F(0.4)
 C31A(0.1) H31A(0.1) C32A(0.1) H32C(0.1) H32D(0.1) H67A(0.75) H67B(0.75)
 H67C(0.25) H67D(0.25) H69A(0.75) H69B(0.75) H69C(0.25) H69D(0.25) C65(0.75)
 H65A(0.75) H65B(0.75) C66(0.75) H66(0.75) C70(0.75) H70A(0.75) H70B(0.75)
 C65A(0.25) H65C(0.25) H65D(0.25) C66A(0.25) H66A(0.25) C70A(0.25) H70C(0.25)
 H70D(0.25)
5.a Ternary CH refined with riding coordinates:
 C12(H12), C15(H15), C15(H15A), C24(H24), C27(H27), C31(H31), C31A(H31A),
 C47(H47), C50(H50), C59(H59), C62(H62), C66(H66), C66A(H66A)
5.b Secondary CH2 refined with riding coordinates:
 C30(H30A,H30B), C30(H30C,H30D), C33(H33A,H33B), C33(H33C,H33D), C34(H34A,
 H34B), C35(H35A,H35B), C35(H35C,H35D), C32(H32A,H32B), C32A(H32C,H32D),
 C67(H67A,H67B), C67(H67C,H67D), C68(H68A,H68B), C69(H69A,H69B), C69(H69C,H69D),
  C65(H65A,H65B), C70(H70A,H70B), C65A(H65C,H65D), C70A(H70C,H70D)
5.c Aromatic/amide H refined with riding coordinates:
 C2(H2), C8(H8), C9(H9), C10(H10), C20(H20), C21(H21), C22(H22), C37(H37),
 C43(H43), C44(H44), C45(H45), C55(H55), C56(H56), C57(H57)
5.d Idealised Me refined as rotating group:
 C4(H4A,H4B,H4C), C5(H5A,H5B,H5C), C13(H13A,H13B,H13C), C14(H14A,H14B,H14C),
 C25(H25A,H25B,H25C), C26(H26A,H26B,H26C), C28(H28A,H28B,H28C), C29(H29A,H29B,
 H29C), C16(H16A,H16B,H16C), C17(H17A,H17B,H17C), C16A(H16D,H16E,H16F),
 C39(H39A,H39B,H39C), C40(H40A,H40B,H40C), C48(H48A,H48B,H48C), C49(H49A,H49B,
 H49C), C51(H51A,H51B,H51C), C52(H52A,H52B,H52C), C60(H60A,H60B,H60C), C61(H61A,
 H61B,H61C), C63(H63A,H63B,H63C), C64(H64A,H64B,H64C)
;

loop_
_space_group_symop_operation_xyz
'x, y, z'
'-x, y+1/2, -z+1/2'
'-x, -y, -z'
'x, -y-1/2, z-1/2'

loop_
_atom_site_label
_atom_site_type_symbol
_atom_site_fract_x
_atom_site_fract_y
_atom_site_fract_z
_atom_site_U_iso_or_equiv
_atom_site_adp_type
_atom_site_occupancy
_atom_site_site_symmetry_order
_atom_site_calc_flag
_atom_site_refinement_flags_posn
_atom_site_refinement_flags_adp
_atom_site_refinement_flags_occupancy
_atom_site_disorder_assembly
_atom_site_disorder_group
Mg1 Mg 0.36747(3) 0.71825(2) 0.25708(3) 0.02754(14) Uani 1 1 d . . . . .
N1 N 0.42241(7) 0.79131(6) 0.22198(8) 0.0232(3) Uani 1 1 d . . . . .
N2 N 0.42253(7) 0.65060(6) 0.21204(8) 0.0233(3) Uani 1 1 d . . . . .
C1 C 0.47615(9) 0.78403(7) 0.18462(9) 0.0232(3) Uani 1 1 d . . . . .
C2 C 0.50133(9) 0.72403(7) 0.16474(9) 0.0250(3) Uani 1 1 d . . . . .
H2 H 0.5410 0.7257 0.1399 0.030 Uiso 1 1 calc R . . . .
C3 C 0.47614(9) 0.66158(7) 0.17640(9) 0.0234(3) Uani 1 1 d . . . . .
C4 C 0.51333(10) 0.84293(8) 0.16189(11) 0.0320(4) Uani 1 1 d . . . . .
H4A H 0.4784 0.8691 0.1238 0.048 Uiso 1 1 calc GR . . . .
H4B H 0.5524 0.8296 0.1368 0.048 Uiso 1 1 calc GR . . . .
H4C H 0.5334 0.8683 0.2102 0.048 Uiso 1 1 calc GR . . . .
C5 C 0.51293(10) 0.60585(8) 0.14597(10) 0.0313(4) Uani 1 1 d . . . . .
H5A H 0.5314 0.5759 0.1903 0.047 Uiso 1 1 calc GR . . . .
H5B H 0.5530 0.6219 0.1245 0.047 Uiso 1 1 calc GR . . . .
H5C H 0.4782 0.5835 0.1034 0.047 Uiso 1 1 calc GR . . . .
C6 C 0.39870(9) 0.85536(7) 0.23657(10) 0.0252(3) Uani 1 1 d . . . . .
C7 C 0.42960(9) 0.88641(8) 0.30936(10) 0.0276(3) Uani 1 1 d . . . . .
C8 C 0.40118(10) 0.94586(8) 0.32485(11) 0.0332(4) Uani 1 1 d . . . . .
H8 H 0.4213 0.9675 0.3739 0.040 Uiso 1 1 calc R . . . .
C9 C 0.34456(10) 0.97371(8) 0.27045(12) 0.0380(4) Uani 1 1 d . . . . .
H9 H 0.3260 1.0142 0.2819 0.046 Uiso 1 1 calc R . . . .
C10 C 0.31505(10) 0.94254(8) 0.19933(12) 0.0376(4) Uani 1 1 d . . . . .
H10 H 0.2763 0.9621 0.1618 0.045 Uiso 1 1 calc R . . . .
C11 C 0.34074(10) 0.88301(8) 0.18115(11) 0.0330(4) Uani 1 1 d . . . . .
C12 C 0.49075(10) 0.85591(8) 0.37116(10) 0.0326(4) Uani 1 1 d . . . . .
H12 H 0.5160 0.8251 0.3421 0.039 Uiso 1 1 calc R . . . .
C13 C 0.46093(12) 0.81717(10) 0.43253(12) 0.0483(5) Uani 1 1 d . . . . .
H13A H 0.4367 0.8463 0.4629 0.072 Uiso 1 1 calc GR . . . .
H13B H 0.5007 0.7952 0.4696 0.072 Uiso 1 1 calc GR . . . .
H13C H 0.4263 0.7852 0.4044 0.072 Uiso 1 1 calc GR . . . .
C14 C 0.54664(11) 0.90466(11) 0.41418(13) 0.0474(5) Uani 1 1 d . . . . .
H14A H 0.5638 0.9304 0.3743 0.071 Uiso 1 1 calc GR . . . .
H14B H 0.5874 0.8818 0.4484 0.071 Uiso 1 1 calc GR . . . .
H14C H 0.5245 0.9331 0.4474 0.071 Uiso 1 1 calc GR . . . .
C15 C 0.30569(12) 0.84982(10) 0.10280(13) 0.0522(6) Uani 1 1 d D . . . .
H15 H 0.3285 0.8071 0.0979 0.063 Uiso 0.6 1 calc R . P A 1
H15A H 0.3431 0.8171 0.0984 0.063 Uiso 0.4 1 calc R . P B 2
C18 C 0.39786(9) 0.58575(7) 0.21922(9) 0.0240(3) Uani 1 1 d . . . . .
C19 C 0.34094(9) 0.56128(8) 0.15931(10) 0.0291(4) Uani 1 1 d . . . . .
C20 C 0.31150(10) 0.50177(8) 0.17239(11) 0.0358(4) Uani 1 1 d . . . . .
H20 H 0.2732 0.4843 0.1322 0.043 Uiso 1 1 calc R . . . .
C21 C 0.33709(10) 0.46790(8) 0.24270(12) 0.0360(4) Uani 1 1 d . . . . .
H21 H 0.3158 0.4279 0.2512 0.043 Uiso 1 1 calc R . . . .
C22 C 0.39375(9) 0.49239(8) 0.30071(11) 0.0314(4) Uani 1 1 d . . . . .
H22 H 0.4113 0.4686 0.3487 0.038 Uiso 1 1 calc R . . . .
C23 C 0.42563(9) 0.55117(7) 0.29030(10) 0.0258(3) Uani 1 1 d . . . . .
C24 C 0.31088(10) 0.59825(9) 0.08177(10) 0.0358(4) Uani 1 1 d . . . . .
H24 H 0.3437 0.6355 0.0802 0.043 Uiso 1 1 calc R . . . .
C25 C 0.30912(14) 0.55752(11) 0.00740(12) 0.0541(6) Uani 1 1 d . . . . .
H25A H 0.3570 0.5391 0.0104 0.081 Uiso 1 1 calc GR . . . .
H25B H 0.2952 0.5845 -0.0407 0.081 Uiso 1 1 calc GR . . . .
H25C H 0.2740 0.5227 0.0046 0.081 Uiso 1 1 calc GR . . . .
C26 C 0.23626(13) 0.62537(14) 0.08100(15) 0.0668(7) Uani 1 1 d . . . . .
H26A H 0.2025 0.5898 0.0816 0.100 Uiso 1 1 calc GR . . . .
H26B H 0.2193 0.6513 0.0324 0.100 Uiso 1 1 calc GR . . . .
H26C H 0.2390 0.6524 0.1286 0.100 Uiso 1 1 calc GR . . . .
C27 C 0.48814(9) 0.57701(8) 0.35467(10) 0.0300(4) Uani 1 1 d . . . . .
H27 H 0.5123 0.6114 0.3294 0.036 Uiso 1 1 calc R . . . .
C28 C 0.46141(13) 0.60795(11) 0.42337(12) 0.0520(6) Uani 1 1 d . . . . .
H28A H 0.4277 0.6428 0.4022 0.078 Uiso 1 1 calc GR . . . .
H28B H 0.5025 0.6254 0.4631 0.078 Uiso 1 1 calc GR . . . .
H28C H 0.4368 0.5755 0.4490 0.078 Uiso 1 1 calc GR . . . .
C29 C 0.54460(10) 0.52581(9) 0.38739(12) 0.0426(5) Uani 1 1 d . . . . .
H29A H 0.5232 0.4925 0.4151 0.064 Uiso 1 1 calc GR . . . .
H29B H 0.5854 0.5457 0.4252 0.064 Uiso 1 1 calc GR . . . .
H29C H 0.5615 0.5064 0.3428 0.064 Uiso 1 1 calc GR . . . .
C30 C 0.28563(11) 0.70146(9) 0.31829(13) 0.0408(5) Uani 1 1 d D . . . .
H30A H 0.2674 0.6574 0.3040 0.049 Uiso 0.93(3) 1 calc R . P C 1
H30B H 0.3090 0.7009 0.3764 0.049 Uiso 0.93(3) 1 calc R . P C 1
H30C H 0.2573 0.6655 0.2887 0.049 Uiso 0.07(3) 1 calc R . P C 2
H30D H 0.3111 0.6833 0.3707 0.049 Uiso 0.07(3) 1 calc R . P C 2
C33 C 0.16301(10) 0.84265(9) 0.33884(13) 0.0425(5) Uani 1 1 d D . . . .
H33A H 0.1376 0.8580 0.2849 0.051 Uiso 0.93(3) 1 calc R . P C 1
H33B H 0.1684 0.8791 0.3772 0.051 Uiso 0.93(3) 1 calc R . P C 1
H33C H 0.1299 0.8681 0.2970 0.051 Uiso 0.07(3) 1 calc R . P C 2
H33D H 0.1831 0.8714 0.3848 0.051 Uiso 0.07(3) 1 calc R . P C 2
C34 C 0.12182(10) 0.78639(10) 0.36661(12) 0.0415(5) Uani 1 1 d . . . . .
H34A H 0.1203 0.7918 0.4237 0.050 Uiso 1 1 calc R . . . .
H34B H 0.0718 0.7842 0.3337 0.050 Uiso 1 1 calc R . . . .
C35 C 0.16350(11) 0.72538(10) 0.35554(14) 0.0452(5) Uani 1 1 d . . . . .
H35A H 0.1303 0.6925 0.3254 0.054 Uiso 0.93(3) 1 calc R . P C 1
H35B H 0.1876 0.7072 0.4085 0.054 Uiso 0.93(3) 1 calc R . P C 1
H35C H 0.1730 0.6990 0.4051 0.054 Uiso 0.07(3) 1 calc R . P C 2
H35D H 0.1356 0.6992 0.3105 0.054 Uiso 0.07(3) 1 calc R . P C 2
C16 C 0.2242(2) 0.8428(2) 0.0999(3) 0.0716(16) Uani 0.6 1 d D U P D 1
H16A H 0.2180 0.8249 0.1509 0.107 Uiso 0.6 1 calc GR . P D 1
H16B H 0.2019 0.8140 0.0557 0.107 Uiso 0.6 1 calc GR . P D 1
H16C H 0.2011 0.8852 0.0912 0.107 Uiso 0.6 1 calc GR . P D 1
C17 C 0.30545(18) 0.89218(14) 0.03043(14) 0.0804(9) Uani 1 1 d D . . . .
H17A H 0.2699 0.9267 0.0278 0.121 Uiso 1 1 calc GR . . . .
H17B H 0.2928 0.8662 -0.0187 0.121 Uiso 1 1 calc GR . . . .
H17C H 0.3535 0.9110 0.0354 0.121 Uiso 1 1 calc GR . . . .
C31 C 0.22021(12) 0.74493(13) 0.30799(16) 0.0308(6) Uani 0.9 1 d D U P E 1
H31 H 0.1958 0.7462 0.2495 0.037 Uiso 0.9 1 calc R . P E 1
C32 C 0.23659(11) 0.81398(11) 0.33690(14) 0.0369(5) Uani 0.9 1 d D . P E 1
H32A H 0.2592 0.8382 0.2994 0.044 Uiso 0.9 1 calc R . P E 1
H32B H 0.2693 0.8147 0.3911 0.044 Uiso 0.9 1 calc R . P E 1
C16A C 0.2404(4) 0.8076(3) 0.1009(5) 0.086(3) Uani 0.4 1 d D U P D 2
H16D H 0.2509 0.7780 0.1468 0.129 Uiso 0.4 1 calc GR . P D 2
H16E H 0.2293 0.7828 0.0508 0.129 Uiso 0.4 1 calc GR . P D 2
H16F H 0.1990 0.8347 0.1040 0.129 Uiso 0.4 1 calc GR . P D 2
C31A C 0.2296(13) 0.7462(10) 0.3385(15) 0.040(6) Uani 0.1 1 d D U P E 2
H31A H 0.2556 0.7568 0.3948 0.048 Uiso 0.1 1 calc R . P E 2
C32A C 0.2239(9) 0.8146(10) 0.3050(13) 0.0369(5) Uani 0.1 1 d D . P E 2
H32C H 0.2113 0.8145 0.2455 0.044 Uiso 0.1 1 calc R . P E 2
H32D H 0.2695 0.8386 0.3243 0.044 Uiso 0.1 1 calc R . P E 2
Mg2 Mg 0.13549(3) 0.28693(2) 0.25528(4) 0.02961(14) Uani 1 1 d D . . . .
N3 N 0.07895(7) 0.21505(6) 0.29015(8) 0.0252(3) Uani 1 1 d . . . . .
N4 N 0.07648(7) 0.35592(6) 0.29268(8) 0.0250(3) Uani 1 1 d . . . . .
C36 C 0.02326(9) 0.22305(7) 0.32402(9) 0.0257(3) Uani 1 1 d . . . . .
C37 C -0.00315(9) 0.28346(7) 0.34050(9) 0.0264(3) Uani 1 1 d . . . . .
H37 H -0.0436 0.2824 0.3641 0.032 Uiso 1 1 calc R . . . .
C38 C 0.02187(9) 0.34550(7) 0.32701(9) 0.0248(3) Uani 1 1 d . . . . .
C39 C -0.01533(10) 0.16485(8) 0.34606(11) 0.0341(4) Uani 1 1 d . . . . .
H39A H -0.0338 0.1388 0.2979 0.051 Uiso 1 1 calc GR . . . .
H39B H -0.0556 0.1788 0.3687 0.051 Uiso 1 1 calc GR . . . .
H39C H 0.0183 0.1391 0.3860 0.051 Uiso 1 1 calc GR . . . .
C40 C -0.01719(10) 0.40191(8) 0.35335(11) 0.0333(4) Uani 1 1 d . . . . .
H40A H 0.0165 0.4265 0.3947 0.050 Uiso 1 1 calc GR . . . .
H40B H -0.0570 0.3861 0.3754 0.050 Uiso 1 1 calc GR . . . .
H40C H -0.0363 0.4298 0.3070 0.050 Uiso 1 1 calc GR . . . .
C41 C 0.10401(9) 0.15076(7) 0.27896(10) 0.0261(3) Uani 1 1 d . . . . .
C42 C 0.07885(9) 0.11906(8) 0.20526(10) 0.0292(4) Uani 1 1 d . . . . .
C43 C 0.10944(10) 0.06002(8) 0.19373(11) 0.0340(4) Uani 1 1 d . . . . .
H43 H 0.0933 0.0380 0.1441 0.041 Uiso 1 1 calc R . . . .
C44 C 0.16269(10) 0.03285(8) 0.25290(12) 0.0386(4) Uani 1 1 d . . . . .
H44 H 0.1831 -0.0074 0.2438 0.046 Uiso 1 1 calc R . . . .
C45 C 0.18647(10) 0.06406(8) 0.32550(12) 0.0369(4) Uani 1 1 d . . . . .
H45 H 0.2230 0.0447 0.3661 0.044 Uiso 1 1 calc R . . . .
C46 C 0.15795(9) 0.12330(8) 0.34044(11) 0.0320(4) Uani 1 1 d . . . . .
C47 C 0.02133(10) 0.14929(9) 0.13859(11) 0.0357(4) Uani 1 1 d . . . . .
H47 H -0.0056 0.1814 0.1641 0.043 Uiso 1 1 calc R . . . .
C48 C 0.05576(13) 0.18572(11) 0.07930(13) 0.0527(6) Uani 1 1 d . . . . .
H48A H 0.0885 0.2187 0.1082 0.079 Uiso 1 1 calc GR . . . .
H48B H 0.0179 0.2063 0.0382 0.079 Uiso 1 1 calc GR . . . .
H48C H 0.0829 0.1555 0.0535 0.079 Uiso 1 1 calc GR . . . .
C49 C -0.03351(11) 0.09998(11) 0.09418(13) 0.0492(5) Uani 1 1 d . . . . .
H49A H -0.0094 0.0698 0.0649 0.074 Uiso 1 1 calc GR . . . .
H49B H -0.0722 0.1224 0.0561 0.074 Uiso 1 1 calc GR . . . .
H49C H -0.0540 0.0762 0.1331 0.074 Uiso 1 1 calc GR . . . .
C50 C 0.18439(11) 0.15720(9) 0.42085(12) 0.0423(5) Uani 1 1 d . . . . .
H50 H 0.1441 0.1848 0.4301 0.051 Uiso 1 1 calc R . . . .
C51 C 0.24846(15) 0.20118(13) 0.42051(15) 0.0713(8) Uani 1 1 d . . . . .
H51A H 0.2895 0.1752 0.4133 0.107 Uiso 1 1 calc GR . . . .
H51B H 0.2618 0.2244 0.4717 0.107 Uiso 1 1 calc GR . . . .
H51C H 0.2353 0.2322 0.3763 0.107 Uiso 1 1 calc GR . . . .
C52 C 0.20511(13) 0.11079(11) 0.49164(12) 0.0520(5) Uani 1 1 d . . . . .
H52A H 0.1670 0.0785 0.4882 0.078 Uiso 1 1 calc GR . . . .
H52B H 0.2111 0.1348 0.5421 0.078 Uiso 1 1 calc GR . . . .
H52C H 0.2505 0.0893 0.4900 0.078 Uiso 1 1 calc GR . . . .
C53 C 0.09991(9) 0.42071(7) 0.28235(10) 0.0259(3) Uani 1 1 d . . . . .
C54 C 0.15552(10) 0.44799(8) 0.34096(11) 0.0340(4) Uani 1 1 d . . . . .
C55 C 0.18280(11) 0.50774(9) 0.32550(13) 0.0425(5) Uani 1 1 d . . . . .
H55 H 0.2202 0.5270 0.3651 0.051 Uiso 1 1 calc R . . . .
C56 C 0.15651(11) 0.53934(9) 0.25390(13) 0.0419(5) Uani 1 1 d . . . . .
H56 H 0.1763 0.5797 0.2441 0.050 Uiso 1 1 calc R . . . .
C57 C 0.10141(10) 0.51232(8) 0.19648(12) 0.0354(4) Uani 1 1 d . . . . .
H57 H 0.0835 0.5345 0.1473 0.042 Uiso 1 1 calc R . . . .
C58 C 0.07150(9) 0.45301(8) 0.20941(10) 0.0279(3) Uani 1 1 d . . . . .
C59 C 0.18736(11) 0.41390(11) 0.42022(12) 0.0452(5) Uani 1 1 d . . . . .
H59 H 0.1623 0.3715 0.4194 0.054 Uiso 1 1 calc R . . . .
C60 C 0.17476(15) 0.45221(14) 0.49190(14) 0.0677(7) Uani 1 1 d . . . . .
H60A H 0.1986 0.4942 0.4939 0.102 Uiso 1 1 calc GR . . . .
H60B H 0.1947 0.4285 0.5416 0.102 Uiso 1 1 calc GR . . . .
H60C H 0.1229 0.4586 0.4862 0.102 Uiso 1 1 calc GR . . . .
C61 C 0.26750(14) 0.40073(16) 0.42990(15) 0.0748(8) Uani 1 1 d . . . . .
H61A H 0.2746 0.3744 0.3848 0.112 Uiso 1 1 calc GR . . . .
H61B H 0.2862 0.3777 0.4805 0.112 Uiso 1 1 calc GR . . . .
H61C H 0.2933 0.4416 0.4306 0.112 Uiso 1 1 calc GR . . . .
C62 C 0.01086(10) 0.42404(8) 0.14582(10) 0.0322(4) Uani 1 1 d . . . . .
H62 H -0.0152 0.3927 0.1733 0.039 Uiso 1 1 calc R . . . .
C63 C 0.04019(12) 0.38670(11) 0.08331(12) 0.0496(5) Uani 1 1 d . . . . .
H63A H 0.0666 0.4161 0.0556 0.074 Uiso 1 1 calc GR . . . .
H63B H 0.0000 0.3673 0.0441 0.074 Uiso 1 1 calc GR . . . .
H63C H 0.0728 0.3528 0.1101 0.074 Uiso 1 1 calc GR . . . .
C64 C -0.04412(11) 0.47366(10) 0.10367(13) 0.0460(5) Uani 1 1 d . . . . .
H64A H -0.0628 0.4976 0.1439 0.069 Uiso 1 1 calc GR . . . .
H64B H -0.0840 0.4516 0.0669 0.069 Uiso 1 1 calc GR . . . .
H64C H -0.0209 0.5036 0.0732 0.069 Uiso 1 1 calc GR . . . .
C67 C 0.33732(9) 0.27291(9) 0.15307(11) 0.0343(4) Uani 1 1 d D . . . .
H67A H 0.3309 0.3045 0.1086 0.041 Uiso 0.75 1 calc R . P F 1
H67B H 0.3686 0.2922 0.2018 0.041 Uiso 0.75 1 calc R . P F 1
H67C H 0.3150 0.2975 0.1040 0.041 Uiso 0.25 1 calc R . P G 2
H67D H 0.3750 0.3001 0.1872 0.041 Uiso 0.25 1 calc R . P G 2
C68 C 0.37084(11) 0.21080(9) 0.13045(13) 0.0427(5) Uani 1 1 d . . . . .
H68A H 0.4235 0.2102 0.1537 0.051 Uiso 1 1 calc R . . . .
H68B H 0.3622 0.2066 0.0713 0.051 Uiso 1 1 calc R . . . .
C69 C 0.33318(11) 0.15580(9) 0.16580(13) 0.0431(5) Uani 1 1 d D . . . .
H69A H 0.3062 0.1276 0.1224 0.052 Uiso 0.75 1 calc R . P H 1
H69B H 0.3691 0.1294 0.2035 0.052 Uiso 0.75 1 calc R . P H 1
H69C H 0.3253 0.1180 0.1295 0.052 Uiso 0.25 1 calc R . P I 2
H69D H 0.3621 0.1424 0.2192 0.052 Uiso 0.25 1 calc R . P I 2
C65 C 0.23213(15) 0.30278(19) 0.21779(19) 0.0325(8) Uani 0.75 1 d D . P J 1
H65A H 0.2254 0.3432 0.1863 0.039 Uiso 0.75 1 calc R . P J 1
H65B H 0.2700 0.3115 0.2670 0.039 Uiso 0.75 1 calc R . P J 1
C66 C 0.26379(11) 0.25385(12) 0.16896(15) 0.0290(5) Uani 0.75 1 d D . P J 1
H66 H 0.2288 0.2472 0.1162 0.035 Uiso 0.75 1 calc R . P J 1
C70 C 0.28204(18) 0.18832(15) 0.20962(19) 0.0387(8) Uani 0.75 1 d D . P J 1
H70A H 0.3054 0.1939 0.2673 0.046 Uiso 0.75 1 calc R . P J 1
H70B H 0.2378 0.1623 0.2051 0.046 Uiso 0.75 1 calc R . P J 1
C65A C 0.2138(4) 0.2989(5) 0.1869(6) 0.035(3) Uani 0.25 1 d D . P J 2
H65C H 0.1883 0.2956 0.1296 0.042 Uiso 0.25 1 calc R . P J 2
H65D H 0.2320 0.3435 0.1957 0.042 Uiso 0.25 1 calc R . P J 2
C66A C 0.2795(3) 0.2548(4) 0.1993(4) 0.0290(5) Uani 0.25 1 d D . P J 2
H66A H 0.3030 0.2544 0.2580 0.035 Uiso 0.25 1 calc R . P J 2
C70A C 0.2622(3) 0.1852(4) 0.1726(7) 0.037(2) Uani 0.25 1 d D . P J 2
H70C H 0.2420 0.1616 0.2128 0.044 Uiso 0.25 1 calc R . P J 2
H70D H 0.2267 0.1838 0.1202 0.044 Uiso 0.25 1 calc R . P J 2

loop_
_atom_site_aniso_label
_atom_site_aniso_U_11
_atom_site_aniso_U_22
_atom_site_aniso_U_33
_atom_site_aniso_U_23
_atom_site_aniso_U_13
_atom_site_aniso_U_12
Mg1 0.0311(3) 0.0178(3) 0.0379(3) -0.0004(2) 0.0165(2) -0.0014(2)
N1 0.0267(7) 0.0168(6) 0.0265(6) 0.0007(5) 0.0072(5) -0.0004(5)
N2 0.0287(7) 0.0160(6) 0.0256(6) 0.0013(5) 0.0072(5) 0.0002(5)
C1 0.0254(8) 0.0208(7) 0.0225(7) 0.0032(6) 0.0037(6) -0.0022(6)
C2 0.0282(8) 0.0230(8) 0.0254(8) 0.0020(6) 0.0095(6) -0.0003(6)
C3 0.0268(8) 0.0213(7) 0.0217(7) 0.0007(6) 0.0050(6) 0.0019(6)
C4 0.0361(10) 0.0223(8) 0.0409(9) 0.0053(7) 0.0155(8) -0.0015(7)
C5 0.0388(10) 0.0239(8) 0.0345(9) -0.0001(7) 0.0151(8) 0.0033(7)
C6 0.0288(8) 0.0159(7) 0.0332(8) 0.0018(6) 0.0116(7) -0.0020(6)
C7 0.0283(8) 0.0233(8) 0.0344(9) 0.0004(6) 0.0137(7) -0.0013(7)
C8 0.0372(10) 0.0244(8) 0.0417(10) -0.0064(7) 0.0171(8) -0.0030(7)
C9 0.0409(10) 0.0204(8) 0.0589(12) -0.0001(8) 0.0241(9) 0.0054(7)
C10 0.0329(10) 0.0281(9) 0.0519(11) 0.0101(8) 0.0105(8) 0.0078(7)
C11 0.0335(9) 0.0240(8) 0.0397(10) 0.0039(7) 0.0050(8) 0.0009(7)
C12 0.0353(10) 0.0313(9) 0.0306(9) -0.0060(7) 0.0065(7) 0.0019(7)
C13 0.0598(14) 0.0453(11) 0.0362(10) 0.0053(9) 0.0039(9) -0.0055(10)
C14 0.0390(11) 0.0529(12) 0.0480(12) -0.0121(10) 0.0053(9) -0.0063(9)
C15 0.0523(13) 0.0373(11) 0.0534(13) -0.0019(9) -0.0154(10) 0.0070(10)
C18 0.0284(8) 0.0157(7) 0.0298(8) -0.0010(6) 0.0111(6) 0.0009(6)
C19 0.0325(9) 0.0223(8) 0.0324(9) -0.0011(6) 0.0075(7) 0.0010(7)
C20 0.0333(9) 0.0287(9) 0.0442(10) -0.0038(8) 0.0063(8) -0.0069(7)
C21 0.0397(10) 0.0201(8) 0.0515(11) 0.0025(7) 0.0172(9) -0.0048(7)
C22 0.0353(9) 0.0218(8) 0.0399(9) 0.0060(7) 0.0145(8) 0.0022(7)
C23 0.0294(8) 0.0199(7) 0.0302(8) 0.0007(6) 0.0110(7) 0.0017(6)
C24 0.0398(10) 0.0306(9) 0.0331(9) 0.0011(7) 0.0002(8) -0.0030(8)
C25 0.0795(17) 0.0463(12) 0.0338(10) -0.0011(9) 0.0075(10) -0.0058(11)
C26 0.0584(15) 0.0866(19) 0.0517(13) 0.0169(13) 0.0050(11) 0.0299(14)
C27 0.0354(9) 0.0247(8) 0.0292(8) 0.0047(6) 0.0065(7) -0.0009(7)
C28 0.0600(14) 0.0555(13) 0.0384(11) -0.0106(9) 0.0071(10) 0.0118(11)
C29 0.0369(10) 0.0404(10) 0.0472(11) 0.0075(9) 0.0027(9) 0.0056(8)
C30 0.0413(11) 0.0289(9) 0.0609(13) 0.0038(8) 0.0293(10) -0.0011(8)
C33 0.0334(10) 0.0388(10) 0.0542(12) -0.0045(9) 0.0078(9) 0.0057(8)
C34 0.0309(10) 0.0515(12) 0.0434(11) -0.0041(9) 0.0114(8) 0.0024(8)
C35 0.0360(11) 0.0461(11) 0.0600(13) 0.0110(10) 0.0245(10) 0.0049(9)
C16 0.087(3) 0.087(4) 0.037(2) 0.003(3) 0.006(2) -0.062(3)
C17 0.110(2) 0.092(2) 0.0456(14) -0.0079(14) 0.0311(15) -0.0269(19)
C31 0.0305(11) 0.0317(11) 0.0332(15) 0.0019(10) 0.0136(10) -0.0018(9)
C32 0.0328(11) 0.0350(10) 0.0439(13) -0.0025(11) 0.0109(10) 0.0004(9)
C16A 0.132(6) 0.056(4) 0.055(4) 0.016(4) -0.008(4) -0.072(4)
C31A 0.066(13) 0.034(10) 0.030(12) 0.002(10) 0.028(10) 0.005(9)
C32A 0.0328(11) 0.0350(10) 0.0439(13) -0.0025(11) 0.0109(10) 0.0004(9)
Mg2 0.0323(3) 0.0195(3) 0.0420(3) 0.0036(2) 0.0187(3) 0.0019(2)
N3 0.0275(7) 0.0200(6) 0.0284(7) 0.0020(5) 0.0070(6) 0.0005(5)
N4 0.0289(7) 0.0188(6) 0.0284(7) 0.0018(5) 0.0087(6) -0.0002(5)
C36 0.0274(8) 0.0258(8) 0.0229(7) 0.0038(6) 0.0042(6) -0.0010(6)
C37 0.0276(8) 0.0264(8) 0.0267(8) 0.0023(6) 0.0095(6) 0.0002(6)
C38 0.0265(8) 0.0244(8) 0.0235(7) 0.0013(6) 0.0058(6) 0.0023(6)
C39 0.0383(10) 0.0261(8) 0.0406(10) 0.0044(7) 0.0148(8) -0.0043(7)
C40 0.0359(10) 0.0278(8) 0.0396(10) -0.0032(7) 0.0156(8) 0.0004(7)
C41 0.0263(8) 0.0182(7) 0.0358(9) 0.0034(6) 0.0114(7) -0.0008(6)
C42 0.0304(9) 0.0249(8) 0.0346(9) 0.0006(7) 0.0124(7) -0.0012(7)
C43 0.0358(10) 0.0284(9) 0.0408(10) -0.0034(7) 0.0154(8) -0.0006(7)
C44 0.0382(10) 0.0249(9) 0.0582(12) 0.0029(8) 0.0227(9) 0.0047(7)
C45 0.0319(9) 0.0289(9) 0.0498(11) 0.0090(8) 0.0089(8) 0.0058(7)
C46 0.0311(9) 0.0254(8) 0.0397(9) 0.0053(7) 0.0084(7) -0.0018(7)
C47 0.0397(10) 0.0352(9) 0.0316(9) -0.0033(7) 0.0073(8) 0.0069(8)
C48 0.0674(15) 0.0483(12) 0.0414(11) 0.0103(9) 0.0107(10) 0.0022(11)
C49 0.0433(12) 0.0558(13) 0.0450(11) -0.0114(10) 0.0029(9) 0.0005(10)
C50 0.0435(11) 0.0352(10) 0.0421(11) 0.0034(8) -0.0024(9) 0.0049(8)
C51 0.089(2) 0.0663(16) 0.0471(13) 0.0127(12) -0.0085(13) -0.0374(15)
C52 0.0582(14) 0.0535(13) 0.0441(12) 0.0090(10) 0.0115(10) -0.0031(11)
C53 0.0295(8) 0.0180(7) 0.0330(8) -0.0006(6) 0.0129(7) 0.0014(6)
C54 0.0354(10) 0.0295(9) 0.0375(9) -0.0033(7) 0.0096(8) -0.0023(7)
C55 0.0391(11) 0.0350(10) 0.0537(12) -0.0098(9) 0.0114(9) -0.0111(8)
C56 0.0438(11) 0.0230(8) 0.0641(13) 0.0011(8) 0.0230(10) -0.0073(8)
C57 0.0388(10) 0.0233(8) 0.0477(11) 0.0081(7) 0.0174(8) 0.0034(7)
C58 0.0296(9) 0.0209(7) 0.0364(9) 0.0019(6) 0.0138(7) 0.0026(6)
C59 0.0426(11) 0.0512(12) 0.0374(10) -0.0004(9) 0.0000(9) -0.0070(9)
C60 0.0719(18) 0.089(2) 0.0428(12) -0.0071(13) 0.0146(12) -0.0104(15)
C61 0.0578(16) 0.114(2) 0.0484(14) 0.0145(15) 0.0028(12) 0.0237(16)
C62 0.0348(10) 0.0299(9) 0.0321(9) 0.0072(7) 0.0081(7) 0.0015(7)
C63 0.0550(13) 0.0521(13) 0.0401(11) -0.0087(9) 0.0078(9) 0.0068(10)
C64 0.0392(11) 0.0482(12) 0.0494(12) 0.0141(9) 0.0080(9) 0.0093(9)
C67 0.0243(9) 0.0393(10) 0.0411(10) 0.0024(8) 0.0111(7) -0.0008(7)
C68 0.0376(11) 0.0448(11) 0.0495(11) 0.0020(9) 0.0179(9) 0.0054(9)
C69 0.0408(11) 0.0384(10) 0.0519(12) -0.0021(9) 0.0145(9) 0.0039(9)
C65 0.0316(15) 0.0293(14) 0.0389(18) 0.0018(14) 0.0128(13) -0.0018(13)
C66 0.0231(12) 0.0321(10) 0.0314(14) -0.0018(12) 0.0052(10) -0.0035(9)
C70 0.0385(17) 0.0307(14) 0.050(2) 0.0008(14) 0.0172(15) 0.0011(13)
C65A 0.032(5) 0.025(4) 0.056(7) 0.010(5) 0.025(5) -0.001(4)
C66A 0.0231(12) 0.0321(10) 0.0314(14) -0.0018(12) 0.0052(10) -0.0035(9)
C70A 0.022(4) 0.026(4) 0.064(7) -0.006(5) 0.014(4) -0.004(3)

loop_
_atom_type_symbol
_atom_type_description
_atom_type_scat_dispersion_real
_atom_type_scat_dispersion_imag
_atom_type_scat_source
C C 0.0181 0.0091 'International Tables Vol C Tables 4.2.6.8 and 6.1.1.4'
H H 0.0000 0.0000 'International Tables Vol C Tables 4.2.6.8 and 6.1.1.4'
Mg Mg 0.1719 0.1771 'International Tables Vol C Tables 4.2.6.8 and 6.1.1.4'
N N 0.0311 0.0180 'International Tables Vol C Tables 4.2.6.8 and 6.1.1.4'

loop_
_geom_angle_atom_site_label_1
_geom_angle_atom_site_label_2
_geom_angle_atom_site_label_3
_geom_angle
N1 Mg1 C30 140.54(7)
N2 Mg1 N1 93.38(6)
N2 Mg1 C30 126.07(7)
C1 N1 Mg1 124.55(10)
C1 N1 C6 119.47(13)
C6 N1 Mg1 115.94(10)
C3 N2 Mg1 125.61(10)
C3 N2 C18 120.10(13)
C18 N2 Mg1 114.27(10)
N1 C1 C2 123.98(14)
N1 C1 C4 119.30(14)
C2 C1 C4 116.72(14)
C1 C2 H2 115.3
C1 C2 C3 129.33(15)
C3 C2 H2 115.3
N2 C3 C2 123.10(14)
N2 C3 C5 119.77(14)
C2 C3 C5 117.13(14)
C1 C4 H4A 109.5
C1 C4 H4B 109.5
C1 C4 H4C 109.5
H4A C4 H4B 109.5
H4A C4 H4C 109.5
H4B C4 H4C 109.5
C3 C5 H5A 109.5
C3 C5 H5B 109.5
C3 C5 H5C 109.5
H5A C5 H5B 109.5
H5A C5 H5C 109.5
H5B C5 H5C 109.5
C7 C6 N1 119.48(14)
C11 C6 N1 119.33(15)
C11 C6 C7 120.93(15)
C6 C7 C12 121.44(14)
C8 C7 C6 118.18(16)
C8 C7 C12 120.35(15)
C7 C8 H8 119.3
C9 C8 C7 121.33(17)
C9 C8 H8 119.3
C8 C9 H9 120.2
C10 C9 C8 119.63(16)
C10 C9 H9 120.2
C9 C10 H10 119.3
C9 C10 C11 121.47(17)
C11 C10 H10 119.3
C6 C11 C15 121.85(16)
C10 C11 C6 118.45(17)
C10 C11 C15 119.70(17)
C7 C12 H12 107.6
C7 C12 C13 110.43(15)
C7 C12 C14 113.28(15)
C13 C12 H12 107.6
C14 C12 H12 107.6
C14 C12 C13 110.24(16)
C12 C13 H13A 109.5
C12 C13 H13B 109.5
C12 C13 H13C 109.5
H13A C13 H13B 109.5
H13A C13 H13C 109.5
H13B C13 H13C 109.5
C12 C14 H14A 109.5
C12 C14 H14B 109.5
C12 C14 H14C 109.5
H14A C14 H14B 109.5
H14A C14 H14C 109.5
H14B C14 H14C 109.5
C11 C15 H15 111.5
C11 C15 H15A 101.5
C11 C15 C16 107.7(2)
C11 C15 C17 111.97(18)
C16 C15 H15 111.5
C17 C15 H15 111.5
C17 C15 H15A 101.5
C17 C15 C16 102.4(3)
C16A C15 C11 118.2(4)
C16A C15 H15A 101.5
C16A C15 C17 118.1(4)
C19 C18 N2 119.24(14)
C19 C18 C23 121.24(15)
C23 C18 N2 119.11(14)
C18 C19 C24 121.57(15)
C20 C19 C18 118.34(16)
C20 C19 C24 120.09(16)
C19 C20 H20 119.5
C21 C20 C19 121.10(17)
C21 C20 H20 119.5
C20 C21 H21 120.1
C20 C21 C22 119.78(16)
C22 C21 H21 120.1
C21 C22 H22 119.3
C21 C22 C23 121.45(16)
C23 C22 H22 119.3
C18 C23 C27 121.36(14)
C22 C23 C18 118.06(16)
C22 C23 C27 120.57(15)
C19 C24 H24 107.6
C19 C24 C26 110.78(17)
C25 C24 C19 112.20(15)
C25 C24 H24 107.6
C25 C24 C26 110.98(18)
C26 C24 H24 107.6
C24 C25 H25A 109.5
C24 C25 H25B 109.5
C24 C25 H25C 109.5
H25A C25 H25B 109.5
H25A C25 H25C 109.5
H25B C25 H25C 109.5
C24 C26 H26A 109.5
C24 C26 H26B 109.5
C24 C26 H26C 109.5
H26A C26 H26B 109.5
H26A C26 H26C 109.5
H26B C26 H26C 109.5
C23 C27 H27 107.5
C23 C27 C28 111.13(16)
C23 C27 C29 112.80(14)
C28 C27 H27 107.5
C29 C27 H27 107.5
C29 C27 C28 110.14(15)
C27 C28 H28A 109.5
C27 C28 H28B 109.5
C27 C28 H28C 109.5
H28A C28 H28B 109.5
H28A C28 H28C 109.5
H28B C28 H28C 109.5
C27 C29 H29A 109.5
C27 C29 H29B 109.5
C27 C29 H29C 109.5
H29A C29 H29B 109.5
H29A C29 H29C 109.5
H29B C29 H29C 109.5
Mg1 C30 H30A 106.8
Mg1 C30 H30B 106.8
Mg1 C30 H30C 104.5
Mg1 C30 H30D 104.5
H30A C30 H30B 106.7
H30C C30 H30D 105.7
C31 C30 Mg1 121.94(16)
C31 C30 H30A 106.8
C31 C30 H30B 106.8
C31A C30 Mg1 131.0(9)
C31A C30 H30C 104.5
C31A C30 H30D 104.5
H33A C33 H33B 108.9
H33C C33 H33D 108.4
C34 C33 H33A 110.9
C34 C33 H33B 110.9
C34 C33 H33C 110.1
C34 C33 H33D 110.1
C32 C33 H33A 110.9
C32 C33 H33B 110.9
C32 C33 C34 104.23(16)
C32A C33 H33C 110.1
C32A C33 H33D 110.1
C32A C33 C34 108.2(8)
C33 C34 H34A 110.6
C33 C34 H34B 110.6
H34A C34 H34B 108.7
C35 C34 C33 105.87(16)
C35 C34 H34A 110.6
C35 C34 H34B 110.6
C34 C35 H35A 110.3
C34 C35 H35B 110.3
C34 C35 H35C 110.5
C34 C35 H35D 110.5
C34 C35 C31 107.04(17)
H35A C35 H35B 108.6
H35C C35 H35D 108.6
C31 C35 H35A 110.3
C31 C35 H35B 110.3
C31A C35 C34 106.4(6)
C31A C35 H35C 110.5
C31A C35 H35D 110.5
C15 C16 H16A 109.5
C15 C16 H16B 109.5
C15 C16 H16C 109.5
H16A C16 H16B 109.5
H16A C16 H16C 109.5
H16B C16 H16C 109.5
C15 C17 H17A 109.5
C15 C17 H17B 109.5
C15 C17 H17C 109.5
H17A C17 H17B 109.5
H17A C17 H17C 109.5
H17B C17 H17C 109.5
C30 C31 C35 115.9(2)
C30 C31 H31 108.2
C30 C31 C32 114.92(19)
C35 C31 H31 108.2
C32 C31 C35 101.04(19)
C32 C31 H31 108.2
C33 C32 H32A 110.8
C33 C32 H32B 110.8
C31 C32 C33 104.67(17)
C31 C32 H32A 110.8
C31 C32 H32B 110.8
H32A C32 H32B 108.9
C15 C16A H16D 109.5
C15 C16A H16E 109.5
C15 C16A H16F 109.5
H16D C16A H16E 109.5
H16D C16A H16F 109.5
H16E C16A H16F 109.5
C30 C31A H31A 97.7
C30 C31A C32A 118.5(12)
C35 C31A C30 124.3(17)
C35 C31A H31A 97.7
C35 C31A C32A 111.8(9)
C32A C31A H31A 97.7
C33 C32A H32C 111.4
C33 C32A H32D 111.4
C31A C32A C33 101.9(6)
C31A C32A H32C 111.4
C31A C32A H32D 111.4
H32C C32A H32D 109.2
N3 Mg2 N4 93.27(6)
N3 Mg2 C65 140.43(12)
N3 Mg2 C65A 138.3(3)
N4 Mg2 C65 125.15(11)
N4 Mg2 C65A 127.6(3)
C36 N3 Mg2 124.88(11)
C36 N3 C41 119.59(13)
C41 N3 Mg2 115.49(10)
C38 N4 Mg2 125.28(11)
C38 N4 C53 120.26(13)
C53 N4 Mg2 114.41(10)
N3 C36 C37 123.88(14)
N3 C36 C39 119.51(14)
C37 C36 C39 116.61(15)
C36 C37 H37 115.4
C36 C37 C38 129.24(16)
C38 C37 H37 115.4
N4 C38 C37 123.43(15)
N4 C38 C40 119.78(14)
C37 C38 C40 116.79(14)
C36 C39 H39A 109.5
C36 C39 H39B 109.5
C36 C39 H39C 109.5
H39A C39 H39B 109.5
H39A C39 H39C 109.5
H39B C39 H39C 109.5
C38 C40 H40A 109.5
C38 C40 H40B 109.5
C38 C40 H40C 109.5
H40A C40 H40B 109.5
H40A C40 H40C 109.5
H40B C40 H40C 109.5
C42 C41 N3 119.83(15)
C42 C41 C46 121.20(15)
C46 C41 N3 118.77(15)
C41 C42 C47 121.04(15)
C43 C42 C41 118.25(16)
C43 C42 C47 120.68(16)
C42 C43 H43 119.4
C44 C43 C42 121.25(17)
C44 C43 H43 119.4
C43 C44 H44 120.0
C43 C44 C45 120.04(17)
C45 C44 H44 120.0
C44 C45 H45 119.4
C44 C45 C46 121.28(17)
C46 C45 H45 119.4
C41 C46 C50 121.18(16)
C45 C46 C41 117.97(17)
C45 C46 C50 120.85(16)
C42 C47 H47 107.5
C42 C47 C48 110.82(16)
C42 C47 C49 112.67(16)
C48 C47 H47 107.5
C48 C47 C49 110.50(16)
C49 C47 H47 107.5
C47 C48 H48A 109.5
C47 C48 H48B 109.5
C47 C48 H48C 109.5
H48A C48 H48B 109.5
H48A C48 H48C 109.5
H48B C48 H48C 109.5
C47 C49 H49A 109.5
C47 C49 H49B 109.5
C47 C49 H49C 109.5
H49A C49 H49B 109.5
H49A C49 H49C 109.5
H49B C49 H49C 109.5
C46 C50 H50 107.6
C46 C50 C51 111.77(18)
C46 C50 C52 113.25(16)
C51 C50 H50 107.6
C52 C50 H50 107.6
C52 C50 C51 108.73(17)
C50 C51 H51A 109.5
C50 C51 H51B 109.5
C50 C51 H51C 109.5
H51A C51 H51B 109.5
H51A C51 H51C 109.5
H51B C51 H51C 109.5
C50 C52 H52A 109.5
C50 C52 H52B 109.5
C50 C52 H52C 109.5
H52A C52 H52B 109.5
H52A C52 H52C 109.5
H52B C52 H52C 109.5
C54 C53 N4 119.68(15)
C54 C53 C58 120.87(15)
C58 C53 N4 119.12(15)
C53 C54 C59 121.87(16)
C55 C54 C53 118.60(17)
C55 C54 C59 119.52(17)
C54 C55 H55 119.4
C56 C55 C54 121.19(18)
C56 C55 H55 119.4
C55 C56 H56 120.0
C55 C56 C57 119.92(17)
C57 C56 H56 120.0
C56 C57 H57 119.4
C56 C57 C58 121.17(17)
C58 C57 H57 119.4
C53 C58 C62 121.23(14)
C57 C58 C53 118.23(16)
C57 C58 C62 120.53(16)
C54 C59 H59 107.9
C54 C59 C60 111.56(19)
C60 C59 H59 107.9
C61 C59 C54 111.26(18)
C61 C59 H59 107.9
C61 C59 C60 110.3(2)
C59 C60 H60A 109.5
C59 C60 H60B 109.5
C59 C60 H60C 109.5
H60A C60 H60B 109.5
H60A C60 H60C 109.5
H60B C60 H60C 109.5
C59 C61 H61A 109.5
C59 C61 H61B 109.5
C59 C61 H61C 109.5
H61A C61 H61B 109.5
H61A C61 H61C 109.5
H61B C61 H61C 109.5
C58 C62 H62 107.5
C58 C62 C63 111.21(15)
C58 C62 C64 113.36(15)
C63 C62 H62 107.5
C64 C62 H62 107.5
C64 C62 C63 109.57(16)
C62 C63 H63A 109.5
C62 C63 H63B 109.5
C62 C63 H63C 109.5
H63A C63 H63B 109.5
H63A C63 H63C 109.5
H63B C63 H63C 109.5
C62 C64 H64A 109.5
C62 C64 H64B 109.5
C62 C64 H64C 109.5
H64A C64 H64B 109.5
H64A C64 H64C 109.5
H64B C64 H64C 109.5
H67A C67 H67B 108.7
H67C C67 H67D 108.4
C68 C67 H67A 110.5
C68 C67 H67B 110.5
C68 C67 H67C 110.0
C68 C67 H67D 110.0
C68 C67 C66 106.16(16)
C68 C67 C66A 108.3(3)
C66 C67 H67A 110.5
C66 C67 H67B 110.5
C66A C67 H67C 110.0
C66A C67 H67D 110.0
C67 C68 H68A 110.7
C67 C68 H68B 110.7
C67 C68 C69 105.42(15)
H68A C68 H68B 108.8
C69 C68 H68A 110.7
C69 C68 H68B 110.7
C68 C69 H69A 110.6
C68 C69 H69B 110.6
C68 C69 H69C 111.0
C68 C69 H69D 111.0
H69A C69 H69B 108.7
H69C C69 H69D 109.0
C70 C69 C68 105.88(19)
C70 C69 H69A 110.6
C70 C69 H69B 110.6
C70A C69 C68 103.7(4)
C70A C69 H69C 111.0
C70A C69 H69D 111.0
Mg2 C65 H65A 106.6
Mg2 C65 H65B 106.6
H65A C65 H65B 106.5
C66 C65 Mg2 123.1(2)
C66 C65 H65A 106.6
C66 C65 H65B 106.6
C67 C66 H66 108.7
C65 C66 C67 114.63(19)
C65 C66 H66 108.7
C65 C66 C70 114.9(2)
C70 C66 C67 100.9(2)
C70 C66 H66 108.7
C69 C70 C66 106.0(2)
C69 C70 H70A 110.5
C69 C70 H70B 110.5
C66 C70 H70A 110.5
C66 C70 H70B 110.5
H70A C70 H70B 108.7
Mg2 C65A H65C 107.1
Mg2 C65A H65D 107.1
H65C C65A H65D 106.8
C66A C65A Mg2 121.0(4)
C66A C65A H65C 107.1
C66A C65A H65D 107.1
C67 C66A H66A 107.9
C65A C66A C67 116.3(4)
C65A C66A H66A 107.9
C65A C66A C70A 114.4(7)
C70A C66A C67 102.0(5)
C70A C66A H66A 107.9
C69 C70A C66A 105.6(5)
C69 C70A H70C 110.6
C69 C70A H70D 110.6
C66A C70A H70C 110.6
C66A C70A H70D 110.6
H70C C70A H70D 108.7

loop_
_geom_bond_atom_site_label_1
_geom_bond_atom_site_label_2
_geom_bond_distance
Mg1 N1 2.0122(14)
Mg1 N2 2.0104(14)
Mg1 C30 2.0987(19)
N1 C1 1.335(2)
N1 C6 1.4449(19)
N2 C3 1.325(2)
N2 C18 1.4410(18)
C1 C2 1.405(2)
C1 C4 1.509(2)
C2 H2 0.9500
C2 C3 1.413(2)
C3 C5 1.507(2)
C4 H4A 0.9800
C4 H4B 0.9800
C4 H4C 0.9800
C5 H5A 0.9800
C5 H5B 0.9800
C5 H5C 0.9800
C6 C7 1.404(2)
C6 C11 1.401(2)
C7 C8 1.398(2)
C7 C12 1.518(2)
C8 H8 0.9500
C8 C9 1.378(3)
C9 H9 0.9500
C9 C10 1.377(3)
C10 H10 0.9500
C10 C11 1.391(2)
C11 C15 1.517(3)
C12 H12 1.0000
C12 C13 1.532(3)
C12 C14 1.529(2)
C13 H13A 0.9800
C13 H13B 0.9800
C13 H13C 0.9800
C14 H14A 0.9800
C14 H14B 0.9800
C14 H14C 0.9800
C15 H15 1.0000
C15 H15A 1.0000
C15 C16 1.549(4)
C15 C17 1.517(3)
C15 C16A 1.516(4)
C18 C19 1.403(2)
C18 C23 1.405(2)
C19 C20 1.396(2)
C19 C24 1.524(2)
C20 H20 0.9500
C20 C21 1.380(3)
C21 H21 0.9500
C21 C22 1.382(3)
C22 H22 0.9500
C22 C23 1.393(2)
C23 C27 1.520(2)
C24 H24 1.0000
C24 C25 1.521(3)
C24 C26 1.526(3)
C25 H25A 0.9800
C25 H25B 0.9800
C25 H25C 0.9800
C26 H26A 0.9800
C26 H26B 0.9800
C26 H26C 0.9800
C27 H27 1.0000
C27 C28 1.526(2)
C27 C29 1.524(2)
C28 H28A 0.9800
C28 H28B 0.9800
C28 H28C 0.9800
C29 H29A 0.9800
C29 H29B 0.9800
C29 H29C 0.9800
C30 H30A 0.9900
C30 H30B 0.9900
C30 H30C 0.9900
C30 H30D 0.9900
C30 C31 1.516(3)
C30 C31A 1.515(5)
C33 H33A 0.9900
C33 H33B 0.9900
C33 H33C 0.9900
C33 H33D 0.9900
C33 C34 1.543(3)
C33 C32 1.531(3)
C33 C32A 1.528(5)
C34 H34A 0.9900
C34 H34B 0.9900
C34 C35 1.530(3)
C35 H35A 0.9900
C35 H35B 0.9900
C35 H35C 0.9900
C35 H35D 0.9900
C35 C31 1.549(3)
C35 C31A 1.42(2)
C16 H16A 0.9800
C16 H16B 0.9800
C16 H16C 0.9800
C17 H17A 0.9800
C17 H17B 0.9800
C17 H17C 0.9800
C31 H31 1.0000
C31 C32 1.525(3)
C32 H32A 0.9900
C32 H32B 0.9900
C16A H16D 0.9800
C16A H16E 0.9800
C16A H16F 0.9800
C31A H31A 1.0000
C31A C32A 1.525(6)
C32A H32C 0.9900
C32A H32D 0.9900
Mg2 N3 2.0106(14)
Mg2 N4 2.0147(14)
Mg2 C65 2.111(3)
Mg2 C65A 2.112(4)
N3 C36 1.332(2)
N3 C41 1.4455(19)
N4 C38 1.325(2)
N4 C53 1.4413(19)
C36 C37 1.404(2)
C36 C39 1.507(2)
C37 H37 0.9500
C37 C38 1.411(2)
C38 C40 1.511(2)
C39 H39A 0.9800
C39 H39B 0.9800
C39 H39C 0.9800
C40 H40A 0.9800
C40 H40B 0.9800
C40 H40C 0.9800
C41 C42 1.404(2)
C41 C46 1.409(2)
C42 C43 1.391(2)
C42 C47 1.521(2)
C43 H43 0.9500
C43 C44 1.377(3)
C44 H44 0.9500
C44 C45 1.380(3)
C45 H45 0.9500
C45 C46 1.392(2)
C46 C50 1.522(3)
C47 H47 1.0000
C47 C48 1.529(3)
C47 C49 1.533(3)
C48 H48A 0.9800
C48 H48B 0.9800
C48 H48C 0.9800
C49 H49A 0.9800
C49 H49B 0.9800
C49 H49C 0.9800
C50 H50 1.0000
C50 C51 1.526(3)
C50 C52 1.526(3)
C51 H51A 0.9800
C51 H51B 0.9800
C51 H51C 0.9800
C52 H52A 0.9800
C52 H52B 0.9800
C52 H52C 0.9800
C53 C54 1.398(2)
C53 C58 1.409(2)
C54 C55 1.394(3)
C54 C59 1.524(3)
C55 H55 0.9500
C55 C56 1.377(3)
C56 H56 0.9500
C56 C57 1.379(3)
C57 H57 0.9500
C57 C58 1.396(2)
C58 C62 1.515(2)
C59 H59 1.0000
C59 C60 1.526(3)
C59 C61 1.522(3)
C60 H60A 0.9800
C60 H60B 0.9800
C60 H60C 0.9800
C61 H61A 0.9800
C61 H61B 0.9800
C61 H61C 0.9800
C62 H62 1.0000
C62 C63 1.527(3)
C62 C64 1.526(2)
C63 H63A 0.9800
C63 H63B 0.9800
C63 H63C 0.9800
C64 H64A 0.9800
C64 H64B 0.9800
C64 H64C 0.9800
C67 H67A 0.9900
C67 H67B 0.9900
C67 H67C 0.9900
C67 H67D 0.9900
C67 C68 1.528(2)
C67 C66 1.539(3)
C67 C66A 1.544(5)
C68 H68A 0.9900
C68 H68B 0.9900
C68 C69 1.545(3)
C69 H69A 0.9900
C69 H69B 0.9900
C69 H69C 0.9900
C69 H69D 0.9900
C69 C70 1.518(3)
C69 C70A 1.513(5)
C65 H65A 0.9900
C65 H65B 0.9900
C65 C66 1.525(3)
C66 H66 1.0000
C66 C70 1.531(3)
C70 H70A 0.9900
C70 H70B 0.9900
C65A H65C 0.9900
C65A H65D 0.9900
C65A C66A 1.525(5)
C66A H66A 1.0000
C66A C70A 1.529(5)
C70A H70C 0.9900
C70A H70D 0.9900
